data_4340348
loop_
_publ_author_name
'Zavras, Athanasios'
'Khairallah, George N.'
'Connell, Timothy U.'
'White, Jonathan M.'
'Edwards, Alison J.'
'Mulder, Roger J.'
'Donnelly, Paul S.'
'O'Hair, Richard A J'

_publ_section_title
;
 Synthesis, Structural Characterization, and Gas-Phase Unimolecular
 Reactivity of the Silver Hydride Nanocluster
 [Ag3((PPh2)2CH2)3(\m3-H)](BF4)2.
;
_journal_issue 14
_journal_name_full 'Inorganic chemistry'
_journal_page_first 7429
_journal_page_last 7437
_journal_paper_doi 10.1021/ic5007499
_journal_volume 53
_journal_year 2014
_chemical_formula_moiety 'C75 H66 D1 Ag3 P6, 2 (B 1 F 4), 0.5(C 1 H 4 O)'
_chemical_formula_sum 'C75.5 H68 Ag3 B2 D F8 O0.5 P6'
_chemical_formula_weight 1668.44
_space_group_IT_number 15
_symmetry_cell_setting monoclinic
_symmetry_space_group_name_Hall '-I 2ya'
_symmetry_space_group_name_H-M 'I 1 2/a 1'
_atom_sites_solution_hydrogens difmap
_atom_sites_solution_primary geom
_atom_sites_solution_secondary geom
_cell_angle_alpha 90
_cell_angle_beta 96.589(2)
_cell_angle_gamma 90
_cell_formula_units_Z 8
_cell_length_a 26.9665(10)
_cell_length_b 13.2190(4)
_cell_length_c 39.5373(8)
_cell_measurement_reflns_used 0
_cell_measurement_temperature 123
_cell_measurement_theta_max 0
_cell_measurement_theta_min 0
_cell_volume 14000.8(7)
_computing_cell_refinement 'LaueG (Piltz, 2011)'
_computing_data_collection 'MAATEL/ANSTO control program'
_computing_data_reduction 'argonne_boxes (Wilkinson et al., 1988) & LaueG (Piltz, 2011)'
_computing_molecular_graphics 'CAMERON (Watkin et al., 1996)'
_computing_publication_material 'CRYSTALS (Betteridge et al., 2003) + LaueG'
_computing_structure_refinement 'CRYSTALS (Betteridge et al., 2003)'
_computing_structure_solution
;
;
_diffrn_ambient_temperature 123
_diffrn_measured_fraction_theta_full 1.619
_diffrn_measured_fraction_theta_max 1.619
_diffrn_measurement_details '26 images, exposure time 167 minutes'
_diffrn_measurement_device 'Laue image-plate diffractometer'
_diffrn_measurement_device_type KOALA
_diffrn_measurement_method Laue
_diffrn_radiation_probe neutron
_diffrn_radiation_type neutron
_diffrn_radiation_wavelength 0.85
_diffrn_reflns_av_R_equivalents 0.2398
_diffrn_reflns_av_unetI/netI 0.2185
_diffrn_reflns_limit_h_max 26
_diffrn_reflns_limit_h_min -26
_diffrn_reflns_limit_k_max 13
_diffrn_reflns_limit_k_min -12
_diffrn_reflns_limit_l_max 39
_diffrn_reflns_limit_l_min -39
_diffrn_reflns_number 64498
_diffrn_reflns_reduction_process 'LaueG (Piltz, 2011)'
_diffrn_reflns_resolution_max 1.00
_diffrn_reflns_theta_full 57.98
_diffrn_reflns_theta_max 58.08
_diffrn_source 'nuclear reactor'
_diffrn_source_details 'thermal neutrons, supermirror guides'
_diffrn_source_type 'OPAL reactor, ANSTO, Lucas Heights, Australia'
_diffrn_standards_number 0
_exptl_absorpt_coefficient_mu 0.0
_exptl_absorpt_correction_type none
_exptl_crystal_colour 'pale blue'
_exptl_crystal_density_diffrn 1.583
_exptl_crystal_density_method 'not measured'
_exptl_crystal_description block
_exptl_crystal_F_000 2980
_exptl_crystal_size_max 2.0
_exptl_crystal_size_mid 1.0
_exptl_crystal_size_min 0.8
_refine_diff_density_max 1.71
_refine_diff_density_min -1.37
_refine_ls_extinction_coef 30(5)
_refine_ls_extinction_method 'Larson (1970), Equation 22'
_refine_ls_goodness_of_fit_ref 0.9993
_refine_ls_hydrogen_treatment mixed
_refine_ls_matrix_type full
_refine_ls_number_parameters 723
_refine_ls_number_reflns 4168
_refine_ls_number_restraints 2
_refine_ls_R_factor_all 0.1652
_refine_ls_R_factor_gt 0.1280
_refine_ls_shift/su_max 0.0012035
_refine_ls_shift/su_mean 0.0000249
_refine_ls_structure_factor_coef F
_refine_ls_weighting_details
;
 Method, part 1, Chebychev polynomial, (Watkin, 1994, Prince, 1982) 
 [weight] = 1.0/[A~0~*T~0~(x)+A~1~*T~1~(x) ... +A~n-1~]*T~n-1~(x)] 
 where A~i~ are the Chebychev coefficients listed below and x= Fcalc/Fmax 
 Method = Robust Weighting (Prince, 1982) 
 W = [weight] * [1-(deltaF/6*sigmaF)^2^]^2^ 
 A~i~ are: 
 15.5 -8.44 3.47 4.16 
;
_refine_ls_weighting_scheme calc
_refine_ls_wR_factor_all 0.1491
_refine_ls_wR_factor_gt 0.1051
_refine_ls_wR_factor_ref 0.1002
_reflns_number_gt 4647
_reflns_number_total 5994
_reflns_threshold_expression >2sigma(I)
_oxford_refine_ls_r_factor_ref 0.1153
_oxford_refine_ls_scale 0.3190(19)
_oxford_reflns_number_all 5803
_oxford_reflns_threshold_expression_ref I>3.0\s(I)
_cod_data_source_file ic5007499_si_003.cif
_cod_data_source_block 1
_cod_depositor_comments 'Adding full bibliography for 4340347--4340348.cif.'
_cod_original_sg_symbol_H-M 'I 1 2/a 1 '
_cod_original_formula_sum 'C75.50 H68 Ag3 B2 D1 F8 O0.50 P6'
_cod_database_code 4340348

loop_
_symmetry_equiv_pos_as_xyz
x,y,z
-x,-y,-z
x+1/2,y+1/2,z+1/2
-x+1/2,-y+1/2,-z+1/2
-x+1/2,y,-z
x+1/2,-y,z
-x+1,y+1/2,-z+1/2
x+1,-y+1/2,z+1/2

loop_
_atom_site_label
_atom_site_type_symbol
_atom_site_fract_x
_atom_site_fract_y
_atom_site_fract_z
_atom_site_U_iso_or_equiv
_atom_site_occupancy
_atom_site_adp_type
_atom_site_refinement_flags_posn
_atom_site_refinement_flags_adp
Ag1 Ag 0.6090(3) 0.3434(6) 0.6805(2) 0.0206 1.0000 Uani . .
Ag2 Ag 0.5920(3) 0.2268(6) 0.6127(2) 0.0228 1.0000 Uani . .
Ag3 Ag 0.6976(3) 0.3241(7) 0.6356(2) 0.0311 1.0000 Uani . .
P11 P 0.5174(3) 0.3290(7) 0.6801(2) 0.020(2) 1.0000 Uiso . .
P12 P 0.5080(4) 0.1752(7) 0.6221(2) 0.022(2) 1.0000 Uiso . .
P21 P 0.6160(4) 0.1875(7) 0.5562(3) 0.026(2) 1.0000 Uiso . .
P22 P 0.7225(4) 0.2518(7) 0.5825(3) 0.021(2) 1.0000 Uiso . .
P31 P 0.7544(3) 0.4003(7) 0.6810(2) 0.021(2) 1.0000 Uiso . .
P32 P 0.6658(3) 0.4502(7) 0.7181(2) 0.019(2) 1.0000 Uiso . .
C1 C 0.4925(3) 0.2021(6) 0.66603(19) 0.0224(18) 1.0000 Uiso . .
C2 C 0.6718(3) 0.2551(6) 0.5462(2) 0.027(2) 1.0000 Uiso . .
C3 C 0.7306(3) 0.4086(6) 0.72284(19) 0.0225(18) 1.0000 Uiso . .
C101 C 0.4893(3) 0.4159(5) 0.64894(18) 0.0178(16) 1.0000 Uiso . .
C102 C 0.5201(3) 0.4694(7) 0.6298(2) 0.0325(19) 1.0000 Uiso . .
C103 C 0.5018(3) 0.5374(7) 0.6040(2) 0.042(2) 1.0000 Uiso . .
C104 C 0.4490(4) 0.5486(8) 0.5968(3) 0.046(2) 1.0000 Uiso . .
C105 C 0.4159(4) 0.4938(6) 0.6168(2) 0.040(2) 1.0000 Uiso . .
C106 C 0.4372(3) 0.4259(6) 0.6425(2) 0.033(2) 1.0000 Uiso . .
C107 C 0.4832(3) 0.3506(6) 0.71688(18) 0.0211(17) 1.0000 Uiso . .
C108 C 0.4672(3) 0.4484(6) 0.72316(19) 0.0251(18) 1.0000 Uiso . .
C109 C 0.4392(3) 0.4665(7) 0.7513(2) 0.036(2) 1.0000 Uiso . .
C110 C 0.4282(3) 0.3877(7) 0.7719(2) 0.037(2) 1.0000 Uiso . .
C111 C 0.4445(3) 0.2907(7) 0.7655(2) 0.039(2) 1.0000 Uiso . .
C112 C 0.4730(3) 0.2714(6) 0.7383(2) 0.029(2) 1.0000 Uiso . .
C121 C 0.4563(3) 0.2263(6) 0.59517(19) 0.0237(17) 1.0000 Uiso . .
C122 C 0.4662(3) 0.2896(6) 0.5690(2) 0.034(2) 1.0000 Uiso . .
C123 C 0.4275(3) 0.3299(7) 0.5460(2) 0.040(2) 1.0000 Uiso . .
C124 C 0.3781(4) 0.3069(7) 0.5503(2) 0.043(2) 1.0000 Uiso . .
C125 C 0.3665(4) 0.2437(7) 0.5777(3) 0.046(3) 1.0000 Uiso . .
C126 C 0.4066(3) 0.2030(6) 0.6001(2) 0.034(2) 1.0000 Uiso . .
C127 C 0.4986(3) 0.0363(6) 0.61982(18) 0.0217(17) 1.0000 Uiso . .
C128 C 0.4673(3) -0.0057(6) 0.5934(2) 0.032(2) 1.0000 Uiso . .
C129 C 0.4624(4) -0.1114(7) 0.5902(3) 0.044(2) 1.0000 Uiso . .
C130 C 0.4908(4) -0.1730(9) 0.6135(3) 0.047(2) 1.0000 Uiso . .
C131 C 0.5218(3) -0.1300(7) 0.6399(2) 0.043(2) 1.0000 Uiso . .
C132 C 0.5265(3) -0.0238(7) 0.6425(2) 0.034(2) 1.0000 Uiso . .
C201 C 0.5683(3) 0.2287(7) 0.5230(2) 0.032(2) 1.0000 Uiso . .
C202 C 0.5624(3) 0.3299(7) 0.5149(2) 0.038(2) 1.0000 Uiso . .
C203 C 0.5228(4) 0.3605(8) 0.4898(3) 0.052(3) 1.0000 Uiso . .
C204 C 0.4896(5) 0.2902(9) 0.4741(3) 0.060(3) 1.0000 Uiso . .
C205 C 0.4951(5) 0.1886(9) 0.4831(3) 0.061(3) 1.0000 Uiso . .
C206 C 0.5345(3) 0.1580(8) 0.5073(2) 0.040(2) 1.0000 Uiso . .
C207 C 0.6243(3) 0.0561(6) 0.54582(19) 0.0246(18) 1.0000 Uiso . .
C208 C 0.6198(3) -0.0178(6) 0.5696(2) 0.030(2) 1.0000 Uiso . .
C209 C 0.6236(4) -0.1200(8) 0.5616(3) 0.045(2) 1.0000 Uiso . .
C210 C 0.6324(4) -0.1509(8) 0.5294(3) 0.046(2) 1.0000 Uiso . .
C211 C 0.6366(3) -0.0772(7) 0.5042(3) 0.045(2) 1.0000 Uiso . .
C212 C 0.6342(3) 0.0274(7) 0.5126(2) 0.035(2) 1.0000 Uiso . .
C221 C 0.7384(3) 0.1183(6) 0.58372(19) 0.0239(18) 1.0000 Uiso . .
C222 C 0.7333(3) 0.0660(7) 0.6135(2) 0.039(2) 1.0000 Uiso . .
C223 C 0.7392(4) -0.0403(9) 0.6152(3) 0.055(3) 1.0000 Uiso . .
C224 C 0.7499(4) -0.0919(9) 0.5855(3) 0.055(3) 1.0000 Uiso . .
C225 C 0.7562(4) -0.0377(8) 0.5553(3) 0.045(2) 1.0000 Uiso . .
C226 C 0.7503(3) 0.0651(6) 0.5548(2) 0.032(2) 1.0000 Uiso . .
C227 C 0.7720(3) 0.3123(6) 0.56224(19) 0.0249(18) 1.0000 Uiso . .
C228 C 0.8187(3) 0.2666(6) 0.5607(2) 0.0283(19) 1.0000 Uiso . .
C229 C 0.8565(3) 0.3182(6) 0.5460(2) 0.0286(19) 1.0000 Uiso . .
C230 C 0.8479(3) 0.4151(7) 0.5328(2) 0.035(2) 1.0000 Uiso . .
C231 C 0.8011(4) 0.4626(9) 0.5354(3) 0.048(2) 1.0000 Uiso . .
C232 C 0.7630(4) 0.4101(7) 0.5505(2) 0.043(2) 1.0000 Uiso . .
C301 C 0.8145(3) 0.3362(6) 0.68871(19) 0.0222(17) 1.0000 Uiso . .
C302 C 0.8383(3) 0.3166(6) 0.6597(2) 0.0307(19) 1.0000 Uiso . .
C303 C 0.8871(3) 0.2772(7) 0.6620(2) 0.038(2) 1.0000 Uiso . .
C304 C 0.9122(4) 0.2580(6) 0.6948(2) 0.036(2) 1.0000 Uiso . .
C305 C 0.8883(3) 0.2758(6) 0.7229(2) 0.0286(18) 1.0000 Uiso . .
C306 C 0.8398(3) 0.3152(5) 0.72052(19) 0.0227(18) 1.0000 Uiso . .
C307 C 0.7770(3) 0.5292(6) 0.67410(19) 0.0252(17) 1.0000 Uiso . .
C308 C 0.7605(4) 0.5764(7) 0.6441(3) 0.048(2) 1.0000 Uiso . .
C309 C 0.7780(5) 0.6753(10) 0.6368(4) 0.072(3) 1.0000 Uiso . .
C310 C 0.8113(5) 0.7261(11) 0.6618(3) 0.068(3) 1.0000 Uiso . .
C311 C 0.8273(4) 0.6752(7) 0.6926(2) 0.042(2) 1.0000 Uiso . .
C312 C 0.8101(3) 0.5771(6) 0.6985(2) 0.0313(19) 1.0000 Uiso . .
C321 C 0.6662(3) 0.5803(5) 0.70318(18) 0.0185(17) 1.0000 Uiso . .
C322 C 0.6447(3) 0.6016(7) 0.6696(2) 0.032(2) 1.0000 Uiso . .
C323 C 0.6449(3) 0.7020(7) 0.6580(2) 0.040(2) 1.0000 Uiso . .
C324 C 0.6669(3) 0.7807(8) 0.6793(2) 0.039(2) 1.0000 Uiso . .
C325 C 0.6874(3) 0.7570(6) 0.7120(2) 0.034(2) 1.0000 Uiso . .
C326 C 0.6877(3) 0.6579(6) 0.7238(2) 0.031(2) 1.0000 Uiso . .
C327 C 0.6474(3) 0.4664(6) 0.76018(18) 0.0209(16) 1.0000 Uiso . .
C328 C 0.6792(3) 0.4539(6) 0.7903(2) 0.0306(19) 1.0000 Uiso . .
C329 C 0.6610(4) 0.4653(7) 0.8220(3) 0.043(2) 1.0000 Uiso . .
C330 C 0.6094(4) 0.4885(7) 0.8243(3) 0.040(2) 1.0000 Uiso . .
C331 C 0.5785(4) 0.5021(6) 0.7933(2) 0.035(2) 1.0000 Uiso . .
C332 C 0.5969(3) 0.4908(5) 0.7621(2) 0.0268(19) 1.0000 Uiso . .
H11 H 0.5138(6) 0.1486(13) 0.6834(4) 0.041(4) 1.0000 Uiso . .
H12 H 0.4548(7) 0.1950(12) 0.6677(4) 0.042(4) 1.0000 Uiso . .
H21 H 0.6859(6) 0.2280(13) 0.5228(4) 0.042(4) 1.0000 Uiso . .
H22 H 0.6615(6) 0.3354(12) 0.5431(4) 0.038(4) 1.0000 Uiso . .
H31 H 0.7315(6) 0.3300(13) 0.7335(4) 0.039(4) 1.0000 Uiso . .
H32 H 0.7545(6) 0.4546(12) 0.7404(4) 0.038(4) 1.0000 Uiso . .
H1021 H 0.5599(7) 0.4608(14) 0.6337(4) 0.050(4) 1.0000 Uiso . .
H1031 H 0.5239(8) 0.5794(16) 0.5905(5) 0.065(5) 1.0000 Uiso . .
H1041 H 0.4350(9) 0.5962(19) 0.5797(6) 0.074(6) 1.0000 Uiso . .
H1051 H 0.3798(8) 0.5031(13) 0.6110(5) 0.050(5) 1.0000 Uiso . .
H1061 H 0.4101(8) 0.3876(16) 0.6560(5) 0.065(5) 1.0000 Uiso . .
H1081 H 0.4754(10) 0.5089(18) 0.7069(7) 0.080(7) 1.0000 Uiso . .
H1091 H 0.4255(7) 0.5381(16) 0.7543(5) 0.055(5) 1.0000 Uiso . .
H1101 H 0.4062(7) 0.4010(15) 0.7913(5) 0.058(5) 1.0000 Uiso . .
H1111 H 0.4342(8) 0.2311(17) 0.7802(6) 0.066(5) 1.0000 Uiso . .
H1121 H 0.4853(7) 0.1959(14) 0.7339(5) 0.052(5) 1.0000 Uiso . .
H1221 H 0.5038(7) 0.3081(13) 0.5658(4) 0.046(4) 1.0000 Uiso . .
H1231 H 0.4358(7) 0.3747(14) 0.5266(5) 0.051(4) 1.0000 Uiso . .
H1241 H 0.3478(8) 0.3358(15) 0.5338(5) 0.059(5) 1.0000 Uiso . .
H1251 H 0.3320(10) 0.2280(17) 0.5800(6) 0.070(6) 1.0000 Uiso . .
H1261 H 0.3986(8) 0.1552(17) 0.6200(6) 0.069(6) 1.0000 Uiso . .
H1281 H 0.4453(9) 0.0420(19) 0.5748(6) 0.079(6) 1.0000 Uiso . .
H1291 H 0.4417(12) -0.143(2) 0.5718(8) 0.098(8) 1.0000 Uiso . .
H1301 H 0.4879(8) -0.2485(17) 0.6123(6) 0.063(6) 1.0000 Uiso . .
H1311 H 0.5463(9) -0.1799(17) 0.6574(6) 0.076(6) 1.0000 Uiso . .
H1321 H 0.5536(8) 0.0082(15) 0.6626(6) 0.062(5) 1.0000 Uiso . .
H2021 H 0.5894(9) 0.3894(18) 0.5286(6) 0.075(6) 1.0000 Uiso . .
H2031 H 0.5198(10) 0.438(2) 0.4825(7) 0.091(7) 1.0000 Uiso . .
H2041 H 0.4621(9) 0.3124(17) 0.4579(6) 0.072(6) 1.0000 Uiso . .
H2051 H 0.4699(11) 0.144(2) 0.4718(7) 0.088(7) 1.0000 Uiso . .
H2061 H 0.5366(8) 0.0811(19) 0.5118(6) 0.071(6) 1.0000 Uiso . .
H2081 H 0.6119(8) 0.0030(14) 0.5961(6) 0.061(5) 1.0000 Uiso . .
H2091 H 0.6197(10) -0.177(2) 0.5805(7) 0.090(7) 1.0000 Uiso . .
H2101 H 0.6344(8) -0.2263(19) 0.5222(6) 0.069(6) 1.0000 Uiso . .
H2111 H 0.6426(8) -0.1005(16) 0.4809(6) 0.063(5) 1.0000 Uiso . .
H2121 H 0.6382(7) 0.0817(15) 0.4934(5) 0.055(5) 1.0000 Uiso . .
H2221 H 0.7231(8) 0.1071(16) 0.6362(5) 0.064(5) 1.0000 Uiso . .
H2231 H 0.7330(10) -0.081(2) 0.6351(7) 0.089(7) 1.0000 Uiso . .
H2241 H 0.7520(11) -0.168(3) 0.5865(8) 0.102(8) 1.0000 Uiso . .
H2251 H 0.7641(8) -0.0791(17) 0.5345(6) 0.067(6) 1.0000 Uiso . .
H2261 H 0.7544(7) 0.1067(15) 0.5308(5) 0.055(5) 1.0000 Uiso . .
H2281 H 0.8267(7) 0.1898(14) 0.5713(5) 0.053(5) 1.0000 Uiso . .
H2291 H 0.8902(9) 0.2845(17) 0.5436(5) 0.066(5) 1.0000 Uiso . .
H2301 H 0.8735(7) 0.4530(15) 0.5209(5) 0.056(5) 1.0000 Uiso . .
H2311 H 0.7960(9) 0.529(2) 0.5268(7) 0.082(7) 1.0000 Uiso . .
H2321 H 0.7314(10) 0.4448(19) 0.5517(7) 0.083(7) 1.0000 Uiso . .
H3021 H 0.8187(8) 0.3361(16) 0.6343(6) 0.067(5) 1.0000 Uiso . .
H3031 H 0.9047(9) 0.2669(16) 0.6414(6) 0.068(6) 1.0000 Uiso . .
H3041 H 0.9473(7) 0.2294(14) 0.6969(5) 0.051(4) 1.0000 Uiso . .
H3051 H 0.9085(8) 0.2598(14) 0.7473(6) 0.060(5) 1.0000 Uiso . .
H3061 H 0.8217(7) 0.3296(13) 0.7446(5) 0.050(4) 1.0000 Uiso . .
H3081 H 0.7350(9) 0.5463(19) 0.6261(6) 0.074(6) 1.0000 Uiso . .
H3091 H 0.7669(13) 0.710(3) 0.6185(10) 0.111(9) 1.0000 Uiso . .
H3101 H 0.8213(9) 0.789(2) 0.6548(6) 0.072(6) 1.0000 Uiso . .
H3111 H 0.8534(9) 0.7146(19) 0.7102(6) 0.077(6) 1.0000 Uiso . .
H3121 H 0.8219(8) 0.5404(17) 0.7217(6) 0.068(5) 1.0000 Uiso . .
H3221 H 0.6298(7) 0.5456(15) 0.6544(5) 0.054(5) 1.0000 Uiso . .
H3231 H 0.6314(8) 0.7187(18) 0.6310(6) 0.070(6) 1.0000 Uiso . .
H3241 H 0.6663(8) 0.8526(18) 0.6701(6) 0.067(6) 1.0000 Uiso . .
H3251 H 0.7008(9) 0.8181(18) 0.7289(6) 0.075(6) 1.0000 Uiso . .
H3261 H 0.7025(7) 0.6425(13) 0.7496(5) 0.050(4) 1.0000 Uiso . .
H3281 H 0.7183(8) 0.4322(14) 0.7896(5) 0.058(5) 1.0000 Uiso . .
H3291 H 0.6830(8) 0.4532(17) 0.8437(6) 0.069(5) 1.0000 Uiso . .
H3301 H 0.5958(8) 0.4905(13) 0.8447(6) 0.055(5) 1.0000 Uiso . .
H3311 H 0.5399(9) 0.5171(16) 0.7933(6) 0.066(6) 1.0000 Uiso . .
H3321 H 0.5722(8) 0.4978(13) 0.7386(5) 0.053(5) 1.0000 Uiso . .
D1 D 0.6298(4) 0.3167(8) 0.6384(3) 0.055(3) 1.0000 Uiso . .
B1 B 0.6581(3) 0.0918(7) 0.6919(2) 0.0236 1.0000 Uani . .
B2 B 0.6430(5) 0.5736(8) 0.5644(3) 0.0415 1.0000 Uani . .
F11 F 0.6136(4) 0.1362(7) 0.7001(3) 0.0377 1.0000 Uani . .
F12 F 0.6954(4) 0.1666(9) 0.6918(3) 0.0511 1.0000 Uani . .
F13 F 0.6476(4) 0.0556(10) 0.6584(3) 0.0568 1.0000 Uani . .
F14 F 0.6724(4) 0.0164(8) 0.7140(3) 0.0410 1.0000 Uani . .
F21 F 0.6520(8) 0.4797(12) 0.5793(5) 0.0935 1.0000 Uani . .
F22 F 0.6872(7) 0.6277(18) 0.5691(7) 0.1274 1.0000 Uani . .
F23 F 0.6098(6) 0.6270(11) 0.5792(4) 0.0684 1.0000 Uani . .
F24 F 0.6292(12) 0.5625(14) 0.5321(5) 0.1406 1.0000 Uani . .
C4 C 0.750000(10) 0.7273(11) 0.500000(10) 0.0652 1.0000 Uani S T
H41 H 0.7154 0.7683 0.4925 0.154(15) 0.5000 Uiso R .
H42 H 0.7487 0.6543 0.4871 0.154(15) 0.5000 Uiso R .
H43 H 0.7815 0.7711 0.4929 0.154(15) 0.5000 Uiso R .
O1 O 0.7556(9) 0.7114(19) 0.5359(6) 0.055(6) 0.5000 Uiso . .
H1 H 0.7286 0.6784 0.5405 0.1016 0.5000 Uiso . .

loop_
_atom_site_aniso_label
_atom_site_aniso_U_11
_atom_site_aniso_U_22
_atom_site_aniso_U_33
_atom_site_aniso_U_23
_atom_site_aniso_U_13
_atom_site_aniso_U_12
Ag1 0.013(4) 0.023(5) 0.025(5) 0.005(4) 0.003(4) 0.003(3)
Ag2 0.020(5) 0.023(5) 0.026(5) 0.000(4) 0.004(4) 0.004(4)
Ag3 0.028(5) 0.028(5) 0.038(6) -0.006(4) 0.006(4) -0.002(4)
B1 0.026(6) 0.020(6) 0.024(6) -0.004(5) -0.001(4) 0.008(4)
B2 0.054(8) 0.023(7) 0.048(8) -0.014(6) 0.010(6) 0.013(5)
F11 0.057(7) 0.026(6) 0.030(6) 0.008(4) 0.004(5) 0.007(5)
F12 0.052(7) 0.037(7) 0.063(8) 0.011(6) 0.006(6) -0.025(5)
F13 0.038(7) 0.073(9) 0.061(8) -0.017(7) 0.014(6) -0.018(6)
F14 0.038(6) 0.028(6) 0.058(8) 0.005(5) 0.010(6) 0.008(5)
F21 0.119(14) 0.056(10) 0.105(13) 0.018(9) 0.011(11) 0.034(9)
F22 0.071(12) 0.134(17) 0.18(2) 0.056(16) 0.020(13) -0.023(11)
F23 0.074(10) 0.062(9) 0.070(9) -0.017(7) 0.009(8) 0.013(7)
F24 0.29(3) 0.072(13) 0.058(11) -0.030(9) 0.006(14) 0.056(15)
C4 0.057(10) 0.063(10) 0.074(12) 0.0000 -0.002(8) 0.0000

loop_
_atom_type_symbol
_atom_type_scat_dispersion_real
_atom_type_scat_dispersion_imag
_atom_type_scat_Cromer_Mann_a1
_atom_type_scat_Cromer_Mann_b1
_atom_type_scat_Cromer_Mann_a2
_atom_type_scat_Cromer_Mann_b2
_atom_type_scat_Cromer_Mann_a3
_atom_type_scat_Cromer_Mann_b3
_atom_type_scat_Cromer_Mann_a4
_atom_type_scat_Cromer_Mann_b4
_atom_type_scat_Cromer_Mann_c
_atom_type_scat_source
C 0.0000 0.0000 0.0000 0.0000 0.0000 0.0000 0.0000 0.0000 0.0000 0.0000 6.6484 'International Tables Vol C 4.2.6.8 and 6.1.1.4'
H 0.0000 0.0000 0.0000 0.0000 0.0000 0.0000 0.0000 0.0000 0.0000 0.0000 -3.7409 'International Tables Vol C 4.2.6.8 and 6.1.1.4'
D 0.0000 0.0000 0.0000 0.0000 0.0000 0.0000 0.0000 0.0000 0.0000 0.0000 6.6740 'International Tables Vol C 4.2.6.8 and 6.1.1.4'
Ag 0.0000 0.0000 0.0000 0.0000 0.0000 0.0000 0.0000 0.0000 0.0000 0.0000 5.9220 'International Tables Vol C 4.2.6.8 and 6.1.1.4'
B 0.0000 0.0000 0.0000 0.0000 0.0000 0.0000 0.0000 0.0000 0.0000 0.0000 5.3000 'International Tables Vol C 4.2.6.8 and 6.1.1.4'
F 0.0000 0.0000 0.0000 0.0000 0.0000 0.0000 0.0000 0.0000 0.0000 0.0000 5.6540 'International Tables Vol C 4.2.6.8 and 6.1.1.4'
O 0.0000 0.0000 0.0000 0.0000 0.0000 0.0000 0.0000 0.0000 0.0000 0.0000 5.8050 'International Tables Vol C 4.2.6.8 and 6.1.1.4'
P 0.0000 0.0000 0.0000 0.0000 0.0000 0.0000 0.0000 0.0000 0.0000 0.0000 5.1300 'International Tables Vol C 4.2.6.8 and 6.1.1.4'

loop_
_geom_angle_atom_site_label_1
_geom_angle_site_symmetry_1
_geom_angle_atom_site_label_2
_geom_angle_atom_site_label_3
_geom_angle
_geom_angle_publ_flag
Ag2 . Ag1 Ag3 61.0(3) yes
Ag2 . Ag1 P11 84.7(4) yes
Ag3 . Ag1 P11 144.3(4) yes
Ag2 . Ag1 P32 146.5(4) yes
Ag3 . Ag1 P32 85.7(3) yes
P11 . Ag1 P32 127.0(5) yes
Ag2 . Ag1 D1 32.0(4) yes
Ag3 . Ag1 D1 31.7(4) yes
P11 . Ag1 D1 112.6(5) yes
P32 . Ag1 D1 114.9(5) yes
Ag2 . Ag1 F11 75.6(3) yes
Ag3 . Ag1 F11 93.6(4) yes
P11 . Ag1 F11 86.5(4) yes
P32 . Ag1 F11 112.7(4) yes
D1 . Ag1 F11 93.0(5) yes
Ag1 . Ag2 Ag3 60.5(3) yes
Ag1 . Ag2 P12 93.2(4) yes
Ag3 . Ag2 P12 153.3(4) yes
Ag1 . Ag2 P21 150.5(4) yes
Ag3 . Ag2 P21 91.4(4) yes
P12 . Ag2 P21 115.3(5) yes
Ag1 . Ag2 D1 33.1(4) yes
Ag3 . Ag2 D1 30.3(4) yes
P12 . Ag2 D1 125.2(6) yes
P21 . Ag2 D1 117.5(6) yes
Ag2 . Ag3 Ag1 58.5(3) yes
Ag2 . Ag3 P22 85.6(4) yes
Ag1 . Ag3 P22 144.0(4) yes
Ag2 . Ag3 P31 147.9(4) yes
Ag1 . Ag3 P31 90.2(4) yes
P22 . Ag3 P31 125.2(5) yes
Ag2 . Ag3 D1 29.5(4) yes
Ag1 . Ag3 D1 31.8(4) yes
P22 . Ag3 D1 113.4(6) yes
P31 . Ag3 D1 121.4(6) yes
Ag1 . P11 C1 113.3(5) yes
Ag1 . P11 C101 107.3(5) yes
C1 . P11 C101 105.2(6) yes
Ag1 . P11 C107 125.1(5) yes
C1 . P11 C107 100.4(5) yes
C101 . P11 C107 103.6(5) yes
Ag2 . P12 C1 113.6(5) yes
Ag2 . P12 C121 118.6(6) yes
C1 . P12 C121 103.9(6) yes
Ag2 . P12 C127 113.2(5) yes
C1 . P12 C127 101.0(6) yes
C121 . P12 C127 104.6(6) yes
Ag2 . P21 C2 113.7(6) yes
Ag2 . P21 C201 110.9(6) yes
C2 . P21 C201 103.3(6) yes
Ag2 . P21 C207 117.6(6) yes
C2 . P21 C207 107.1(6) yes
C201 . P21 C207 102.8(6) yes
Ag3 . P22 C2 113.5(5) yes
Ag3 . P22 C221 116.0(5) yes
C2 . P22 C221 101.2(6) yes
Ag3 . P22 C227 119.3(5) yes
C2 . P22 C227 99.3(6) yes
C221 . P22 C227 104.9(6) yes
Ag3 . P31 C3 115.6(5) yes
Ag3 . P31 C301 113.7(5) yes
C3 . P31 C301 105.8(6) yes
Ag3 . P31 C307 117.6(5) yes
C3 . P31 C307 103.5(6) yes
C301 . P31 C307 98.7(6) yes
Ag1 . P32 C3 114.5(5) yes
Ag1 . P32 C321 112.0(5) yes
C3 . P32 C321 106.1(6) yes
Ag1 . P32 C327 114.0(5) yes
C3 . P32 C327 107.6(6) yes
C321 . P32 C327 101.5(6) yes
P11 . C1 P12 109.7(6) yes
P11 . C1 H11 104.4(10) no
P12 . C1 H11 107.6(11) no
P11 . C1 H12 112.7(11) no
P12 . C1 H12 111.7(11) no
H11 . C1 H12 110.4(14) no
P22 . C2 P21 111.8(6) yes
P22 . C2 H21 110.2(11) no
P21 . C2 H21 113.2(11) no
P22 . C2 H22 105.2(10) no
P21 . C2 H22 106.8(11) no
H21 . C2 H22 109.2(14) no
P31 . C3 P32 110.6(6) yes
P31 . C3 H31 106.7(10) no
P32 . C3 H31 107.3(10) no
P31 . C3 H32 111.7(11) no
P32 . C3 H32 113.0(10) no
H31 . C3 H32 107.1(13) no
P11 . C101 C102 118.3(6) yes
P11 . C101 C106 121.4(6) yes
C102 . C101 C106 120.3(7) yes
C101 . C102 C103 122.9(8) yes
C101 . C102 H1021 121.5(12) no
C103 . C102 H1021 115.6(12) no
C102 . C103 C104 118.1(9) yes
C102 . C103 H1031 123.7(15) no
C104 . C103 H1031 118.3(15) no
C103 . C104 C105 120.0(9) yes
C103 . C104 H1041 120.5(16) no
C105 . C104 H1041 119.4(16) no
C104 . C105 C106 118.7(9) yes
C104 . C105 H1051 117.7(14) no
C106 . C105 H1051 123.5(14) no
C105 . C106 C101 120.0(8) yes
C105 . C106 H1061 114.0(13) no
C101 . C106 H1061 125.9(13) no
P11 . C107 C108 118.7(6) yes
P11 . C107 C112 121.2(6) yes
C108 . C107 C112 120.0(7) yes
C107 . C108 C109 119.6(7) yes
C107 . C108 H1081 119.9(15) no
C109 . C108 H1081 120.4(15) no
C108 . C109 C110 120.1(8) yes
C108 . C109 H1091 118.2(13) no
C110 . C109 H1091 121.5(14) no
C109 . C110 C111 119.8(9) yes
C109 . C110 H1101 119.4(14) no
C111 . C110 H1101 120.7(14) no
C110 . C111 C112 121.0(8) yes
C110 . C111 H1111 119.4(14) no
C112 . C111 H1111 119.5(14) no
C111 . C112 C107 119.3(8) yes
C111 . C112 H1121 119.9(13) no
C107 . C112 H1121 120.8(13) no
P12 . C121 C122 118.1(7) yes
P12 . C121 C126 121.6(7) yes
C122 . C121 C126 120.3(7) yes
C121 . C122 C123 121.4(8) yes
C121 . C122 H1221 119.9(12) no
C123 . C122 H1221 118.7(12) no
C122 . C123 C124 119.0(9) yes
C122 . C123 H1231 120.0(13) no
C124 . C123 H1231 121.0(13) no
C123 . C124 C125 121.0(9) yes
C123 . C124 H1241 121.7(14) no
C125 . C124 H1241 117.2(14) no
C124 . C125 C126 118.4(10) yes
C124 . C125 H1251 119.6(17) no
C126 . C125 H1251 121.9(16) no
C125 . C126 C121 119.9(8) yes
C125 . C126 H1261 119.2(14) no
C121 . C126 H1261 120.9(14) no
P12 . C127 C128 120.2(6) yes
P12 . C127 C132 119.0(7) yes
C128 . C127 C132 120.5(7) yes
C127 . C128 C129 120.6(8) yes
C127 . C128 H1281 121.1(15) no
C129 . C128 H1281 118.3(15) no
C128 . C129 C130 118.9(9) yes
C128 . C129 H1291 122.7(19) no
C130 . C129 H1291 118.3(19) no
C129 . C130 C131 119.9(10) yes
C129 . C130 H1301 121.2(16) no
C131 . C130 H1301 118.9(16) no
C130 . C131 C132 120.4(9) yes
C130 . C131 H1311 119.4(15) no
C132 . C131 H1311 119.9(14) no
C131 . C132 C127 119.6(8) yes
C131 . C132 H1321 118.7(13) no
C127 . C132 H1321 121.6(13) no
P21 . C201 C202 120.8(7) yes
P21 . C201 C206 119.5(7) yes
C202 . C201 C206 119.5(8) yes
C201 . C202 C203 119.5(8) yes
C201 . C202 H2021 119.9(14) no
C203 . C202 H2021 120.7(14) no
C202 . C203 C204 120.8(10) yes
C202 . C203 H2031 119.2(17) no
C204 . C203 H2031 120.0(18) no
C203 . C204 C205 119.2(11) yes
C203 . C204 H2041 119.9(17) no
C205 . C204 H2041 120.8(17) no
C204 . C205 C206 120.1(11) yes
C204 . C205 H2051 115.1(18) no
C206 . C205 H2051 124.7(18) no
C205 . C206 C201 120.8(9) yes
C205 . C206 H2061 115.0(16) no
C201 . C206 H2061 124.2(15) no
P21 . C207 C208 120.5(7) yes
P21 . C207 C212 120.5(7) yes
C208 . C207 C212 118.9(7) yes
C207 . C208 C209 121.5(8) yes
C207 . C208 H2081 120.3(12) no
C209 . C208 H2081 118.2(12) no
C208 . C209 C210 121.2(9) yes
C208 . C209 H2091 120.6(16) no
C210 . C209 H2091 118.2(17) no
C209 . C210 C211 119.0(10) yes
C209 . C210 H2101 123.7(15) no
C211 . C210 H2101 117.3(15) no
C210 . C211 C212 119.7(9) yes
C210 . C211 H2111 118.3(15) no
C212 . C211 H2111 121.9(14) no
C211 . C212 C207 119.5(8) yes
C211 . C212 H2121 118.6(13) no
C207 . C212 H2121 121.8(13) no
P22 . C221 C222 117.5(7) yes
P22 . C221 C226 122.5(7) yes
C222 . C221 C226 119.6(7) yes
C221 . C222 C223 120.9(8) yes
C221 . C222 H2221 120.1(13) no
C223 . C222 H2221 119.0(13) no
C222 . C223 C224 118.2(10) yes
C222 . C223 H2231 123.5(18) no
C224 . C223 H2231 118.1(18) no
C223 . C224 C225 120.7(10) yes
C223 . C224 H2241 117.7(20) no
C225 . C224 H2241 121.6(20) no
C224 . C225 C226 119.2(9) yes
C224 . C225 H2251 117.4(15) no
C226 . C225 H2251 123.4(15) no
C221 . C226 C225 121.4(8) yes
C221 . C226 H2261 120.0(12) no
C225 . C226 H2261 118.6(12) no
P22 . C227 C228 122.5(7) yes
P22 . C227 C232 116.6(7) yes
C228 . C227 C232 120.7(8) yes
C227 . C228 C229 120.4(8) yes
C227 . C228 H2281 120.9(12) no
C229 . C228 H2281 118.7(12) no
C228 . C229 C230 120.1(8) yes
C228 . C229 H2291 121.3(14) no
C230 . C229 H2291 118.4(14) no
C229 . C230 C231 119.3(8) yes
C229 . C230 H2301 122.5(13) no
C231 . C230 H2301 118.2(13) no
C230 . C231 C232 120.2(10) yes
C230 . C231 H2311 118.4(19) no
C232 . C231 H2311 121.4(19) no
C231 . C232 C227 119.1(9) yes
C231 . C232 H2321 117.9(17) no
C227 . C232 H2321 123.0(17) no
P31 . C301 C302 115.6(6) yes
P31 . C301 C306 125.4(6) yes
C302 . C301 C306 118.8(7) yes
C301 . C302 C303 121.9(8) yes
C301 . C302 H3021 118.8(13) no
C303 . C302 H3021 119.2(14) no
C302 . C303 C304 118.0(9) yes
C302 . C303 H3031 121.9(15) no
C304 . C303 H3031 120.0(15) no
C303 . C304 C305 119.6(8) yes
C303 . C304 H3041 119.1(13) no
C305 . C304 H3041 121.2(13) no
C304 . C305 C306 122.0(8) yes
C304 . C305 H3051 117.4(14) no
C306 . C305 H3051 120.5(13) no
C305 . C306 C301 119.6(7) yes
C305 . C306 H3061 119.5(11) no
C301 . C306 H3061 120.8(11) no
P31 . C307 C308 118.1(7) yes
P31 . C307 C312 121.1(7) yes
C308 . C307 C312 120.9(8) yes
C307 . C308 C309 120.6(10) yes
C307 . C308 H3081 123.8(16) no
C309 . C308 H3081 115.6(16) no
C308 . C309 C310 119.2(13) yes
C308 . C309 H3091 124(2) no
C310 . C309 H3091 117(2) no
C309 . C310 C311 118.5(12) yes
C309 . C310 H3101 113.5(19) no
C311 . C310 H3101 127.9(19) no
C310 . C311 C312 120.6(9) yes
C310 . C311 H3111 116.3(16) no
C312 . C311 H3111 123.1(16) no
C311 . C312 C307 120.2(8) yes
C311 . C312 H3121 119.7(14) no
C307 . C312 H3121 120.1(14) no
P32 . C321 C322 118.3(6) yes
P32 . C321 C326 121.7(7) yes
C322 . C321 C326 120.0(7) yes
C321 . C322 C323 118.6(8) yes
C321 . C322 H3221 120.5(13) no
C323 . C322 H3221 120.9(13) no
C322 . C323 C324 120.9(9) yes
C322 . C323 H3231 119.4(14) no
C324 . C323 H3231 119.3(15) no
C323 . C324 C325 118.8(9) yes
C323 . C324 H3241 118.9(15) no
C325 . C324 H3241 122.3(15) no
C324 . C325 C326 120.9(8) yes
C324 . C325 H3251 118.6(14) no
C326 . C325 H3251 120.4(14) no
C321 . C326 C325 120.8(8) yes
C321 . C326 H3261 120.0(12) no
C325 . C326 H3261 119.1(12) no
P32 . C327 C328 124.5(6) yes
P32 . C327 C332 116.6(6) yes
C328 . C327 C332 118.9(7) yes
C327 . C328 C329 120.4(8) yes
C327 . C328 H3281 120.7(12) no
C329 . C328 H3281 118.9(13) no
C328 . C329 C330 121.2(9) yes
C328 . C329 H3291 121.0(15) no
C330 . C329 H3291 117.7(15) no
C329 . C330 C331 116.8(9) yes
C329 . C330 H3301 123.1(16) no
C331 . C330 H3301 120.0(15) no
C330 . C331 C332 121.4(8) yes
C330 . C331 H3311 120.2(15) no
C332 . C331 H3311 118.3(14) no
C327 . C332 C331 121.3(7) yes
C327 . C332 H3321 118.3(13) no
C331 . C332 H3321 120.3(13) no
Ag1 . D1 Ag3 116.6(7) yes
Ag1 . D1 Ag2 114.9(7) yes
Ag3 . D1 Ag2 120.2(7) yes
F11 . B1 F12 109.6(9) yes
F11 . B1 F13 105.8(9) yes
F12 . B1 F13 107.7(10) yes
F11 . B1 F14 110.3(9) yes
F12 . B1 F14 111.7(9) yes
F13 . B1 F14 111.5(10) yes
F21 . B2 F22 107.3(15) yes
F21 . B2 F23 112.5(14) yes
F22 . B2 F23 106.2(15) yes
F21 . B2 F24 109.5(13) yes
F22 . B2 F24 109.7(20) yes
F23 . B2 F24 111.4(16) yes
B1 . F11 Ag1 110.5(7) yes
H41 . C4 H42 109.5 no
H41 . C4 H43 109.5 no
O1 5_656 C4 O1 163(2) yes
H41 . C4 O1 109.4 no
H42 . C4 H43 109.5 no
H42 . C4 O1 109.2 no
H43 . C4 O1 109.8 no
C4 . O1 H1 106.4 no

loop_
_geom_bond_atom_site_label_1
_geom_bond_atom_site_label_2
_geom_bond_site_symmetry_2
_geom_bond_distance
_geom_bond_publ_flag
Ag1 Ag2 . 3.081(12) yes
Ag1 Ag3 . 3.147(12) yes
Ag1 P11 . 2.476(12) yes
Ag1 P32 . 2.454(13) yes
Ag1 D1 . 1.853(13) yes
Ag1 F11 . 2.845(13) yes
Ag2 Ag3 . 3.162(12) yes
Ag2 P12 . 2.435(13) yes
Ag2 P21 . 2.454(13) yes
Ag2 D1 . 1.801(13) yes
Ag3 P22 . 2.472(13) yes
Ag3 P31 . 2.438(13) yes
Ag3 D1 . 1.846(13) yes
P11 C1 . 1.867(12) yes
P11 C101 . 1.788(11) yes
P11 C107 . 1.831(12) yes
P12 C1 . 1.865(12) yes
P12 C121 . 1.787(12) yes
P12 C127 . 1.854(12) yes
P21 C2 . 1.832(12) yes
P21 C201 . 1.813(13) yes
P21 C207 . 1.805(12) yes
P22 C2 . 1.865(13) yes
P22 C221 . 1.815(12) yes
P22 C227 . 1.818(12) yes
P31 C3 . 1.843(11) yes
P31 C301 . 1.825(11) yes
P31 C307 . 1.842(12) yes
P32 C3 . 1.821(11) yes
P32 C321 . 1.818(12) yes
P32 C327 . 1.805(11) yes
C1 H11 . 1.100(19) no
C1 H12 . 1.03(2) no
C2 H21 . 1.10(2) no
C2 H22 . 1.10(2) no
C3 H31 . 1.12(2) no
C3 H32 . 1.079(19) no
C101 C102 . 1.379(11) yes
C101 C106 . 1.407(11) yes
C102 C103 . 1.406(14) yes
C102 H1021 . 1.07(2) no
C103 C104 . 1.427(14) yes
C103 H1031 . 1.01(3) no
C104 C105 . 1.453(14) yes
C104 H1041 . 0.97(3) no
C105 C106 . 1.425(13) yes
C105 H1051 . 0.98(3) no
C106 H1061 . 1.08(3) no
C107 C108 . 1.394(11) yes
C107 C112 . 1.396(12) yes
C108 C109 . 1.433(12) yes
C108 H1081 . 1.06(3) no
C109 C110 . 1.376(13) yes
C109 H1091 . 1.03(3) no
C110 C111 . 1.387(13) yes
C110 H1101 . 1.04(3) no
C111 C112 . 1.414(13) yes
C111 H1111 . 1.03(3) no
C112 H1121 . 1.07(2) no
C121 C122 . 1.380(12) yes
C121 C126 . 1.411(12) yes
C122 C123 . 1.408(13) yes
C122 H1221 . 1.06(2) no
C123 C124 . 1.396(14) yes
C123 H1231 . 1.02(2) no
C124 C125 . 1.429(15) yes
C124 H1241 . 1.06(3) no
C125 C126 . 1.422(14) yes
C125 H1251 . 0.97(3) no
C126 H1261 . 1.05(3) no
C127 C128 . 1.382(12) yes
C127 C132 . 1.359(12) yes
C128 C129 . 1.408(13) yes
C128 H1281 . 1.09(3) no
C129 C130 . 1.391(14) yes
C129 H1291 . 0.96(4) no
C130 C131 . 1.382(14) yes
C130 H1301 . 1.00(3) no
C131 C132 . 1.413(14) yes
C131 H1311 . 1.12(3) no
C132 H1321 . 1.10(3) no
C201 C202 . 1.381(13) yes
C201 C206 . 1.399(13) yes
C202 C203 . 1.431(14) yes
C202 H2021 . 1.16(3) no
C203 C204 . 1.386(16) yes
C203 H2031 . 1.06(4) no
C204 C205 . 1.393(18) yes
C204 H2041 . 0.97(3) no
C205 C206 . 1.404(16) yes
C205 H2051 . 0.97(4) no
C206 H2061 . 1.03(3) no
C207 C208 . 1.369(12) yes
C207 C212 . 1.421(12) yes
C208 C209 . 1.393(13) yes
C208 H2081 . 1.13(2) no
C209 C210 . 1.384(14) yes
C209 H2091 . 1.08(3) no
C210 C211 . 1.408(14) yes
C210 H2101 . 1.04(3) no
C211 C212 . 1.425(14) yes
C211 H2111 . 1.00(3) no
C212 H2121 . 1.06(2) no
C221 C222 . 1.385(12) yes
C221 C226 . 1.408(12) yes
C222 C223 . 1.415(16) yes
C222 H2221 . 1.11(3) no
C223 C224 . 1.414(16) yes
C223 H2231 . 0.98(4) no
C224 C225 . 1.419(15) yes
C224 H2241 . 1.01(4) no
C225 C226 . 1.369(14) yes
C225 H2251 . 1.03(3) no
C226 H2261 . 1.11(2) no
C227 C228 . 1.403(12) yes
C227 C232 . 1.386(13) yes
C228 C229 . 1.407(12) yes
C228 H2281 . 1.11(2) no
C229 C230 . 1.392(13) yes
C229 H2291 . 1.03(3) no
C230 C231 . 1.425(14) yes
C230 H2301 . 1.01(3) no
C231 C232 . 1.426(15) yes
C231 H2311 . 0.95(4) no
C232 H2321 . 0.97(3) no
C301 C302 . 1.399(11) yes
C301 C306 . 1.388(11) yes
C302 C303 . 1.409(13) yes
C302 H3021 . 1.11(3) no
C303 C304 . 1.414(14) yes
C303 H3031 . 1.00(3) no
C304 C305 . 1.369(13) yes
C304 H3041 . 1.01(2) no
C305 C306 . 1.401(11) yes
C305 H3051 . 1.07(3) no
C306 H3061 . 1.13(2) no
C307 C308 . 1.369(13) yes
C307 C312 . 1.389(12) yes
C308 C309 . 1.429(17) yes
C308 H3081 . 1.01(3) no
C309 C310 . 1.425(19) yes
C309 H3091 . 0.88(5) no
C310 C311 . 1.413(17) yes
C310 H3101 . 0.93(4) no
C311 C312 . 1.406(13) yes
C311 H3111 . 1.07(3) no
C312 H3121 . 1.05(3) no
C321 C322 . 1.414(11) yes
C321 C326 . 1.394(12) yes
C322 C323 . 1.405(13) yes
C322 H3221 . 1.01(3) no
C323 C324 . 1.424(14) yes
C323 H3231 . 1.11(3) no
C324 C325 . 1.382(13) yes
C324 H3241 . 1.02(3) no
C325 C326 . 1.391(12) yes
C325 H3251 . 1.08(3) no
C326 H3261 . 1.07(2) no
C327 C328 . 1.394(11) yes
C327 C332 . 1.409(11) yes
C328 C329 . 1.408(13) yes
C328 H3281 . 1.09(2) no
C329 C330 . 1.438(14) yes
C329 H3291 . 1.00(3) no
C330 C331 . 1.414(14) yes
C330 H3301 . 0.92(3) no
C331 C332 . 1.387(13) yes
C331 H3311 . 1.06(3) no
C332 H3321 . 1.09(2) no
B1 F11 . 1.407(15) yes
B1 F12 . 1.409(15) yes
B1 F13 . 1.406(16) yes
B1 F14 . 1.351(15) yes
B2 F21 . 1.39(2) yes
B2 F22 . 1.38(2) yes
B2 F23 . 1.328(18) yes
B2 F24 . 1.30(2) yes
C4 H41 5_656 1.090 no
C4 H43 5_656 1.090 no
C4 H42 5_656 1.090 no
C4 O1 5_656 1.42(3) yes
C4 H41 . 1.090 no
C4 H42 . 1.090 no
C4 H43 . 1.090 no
C4 O1 . 1.42(3) yes
H41 H43 5_656 0.574 no
H42 O1 5_656 1.177 no
O1 H1 . 0.885 no

loop_
_geom_hbond_atom_site_label_D
_geom_hbond_atom_site_label_H
_geom_hbond_atom_site_label_A
_geom_hbond_site_symmetry_A
_geom_hbond_angle_DHA
_geom_hbond_distance_DH
_geom_hbond_distance_HA
_geom_hbond_distance_DA
_geom_hbond_publ_flag
C124 H1241 O1 6_465 125.0(15) 1.06(3) 2.575 3.298(13) yes
C224 H2241 O1 1_545 127(2) 1.01(4) 2.572 3.273(13) yes
